data_8101676
loop_
_publ_author_name
'B. Aechter'
'J. Knizek'
'H. N\"oth'
'W. Beck'

_publ_section_title
;
Crystal structure of tert-butylisocyanide-tricarbonyl-1,10-phenanthroline-
rhenium(I) trifluormethanesulfonate, [Re(C~5~H~9~N)(CO)~3~(C~12~H~8~N~2~)]
(F~3~CSO~3~)
;
_journal_issue 1
_journal_name_full 'Zeitschrift f\"ur Kristallographie - New Crystal Structures'
_journal_page_first 107
_journal_page_last 109
_journal_volume 220
_journal_year 2005
_chemical_formula_sum 'C21 H17 F3 N3 O6 Re S'
_chemical_formula_weight 682.64
_chemical_name_systematic
; 
t-butylisocyanide-tricarbonyl-1,10-phenanthroline-rhenium(I)-
trifluormethanesulfonate
;
_space_group_IT_number 2
_symmetry_cell_setting triclinic
_symmetry_space_group_name_Hall '-P 1'
_symmetry_space_group_name_H-M 'P -1'
_atom_sites_solution_hydrogens geom
_atom_sites_solution_primary heavy
_atom_sites_solution_secondary difmap
_audit_creation_method 'SHELXL-CIF-file updated by CIFRTF'
_cell_angle_alpha 91.63(1)
_cell_angle_beta 102.74(1)
_cell_angle_gamma 102.52(1)
_cell_formula_units_Z 4
_cell_length_a 11.931(1)
_cell_length_b 14.313(1)
_cell_length_c 14.804(1)
_cell_measurement_reflns_used 182
_cell_measurement_temperature 193(2)
_cell_measurement_theta_max 14.72
_cell_measurement_theta_min 3.08
_cell_volume 2399.4(3)
_computing_cell_refinement 'SMART (V4.C50)'
_computing_data_collection 'SMART (V4.C50)'
_computing_data_reduction 'SAINT (V4.D50)'
_computing_molecular_graphics 'XP (SHELXTL-Ver.5)'
_computing_publication_material 'SHELXL (Sheldrick 1993)'
_computing_structure_refinement 'SHELXL (Sheldrick 1993)'
_computing_structure_solution 'XS (SHELXTL-Ver.5)'
_diffrn_ambient_temperature 193(2)
_diffrn_measurement_device 'Siemens SMART CCD'
_diffrn_measurement_method Hemisphere
_diffrn_radiation_monochromator graphite
_diffrn_radiation_source 'fine-focus sealed tube'
_diffrn_radiation_type MoK\a
_diffrn_radiation_wavelength 0.71073
_diffrn_reflns_av_R_equivalents 0.0419
_diffrn_reflns_av_sigmaI/netI 0.0390
_diffrn_reflns_limit_h_max 14
_diffrn_reflns_limit_h_min -14
_diffrn_reflns_limit_k_max 18
_diffrn_reflns_limit_k_min -18
_diffrn_reflns_limit_l_max 19
_diffrn_reflns_limit_l_min -15
_diffrn_reflns_number 13857
_diffrn_reflns_theta_max 29.24
_diffrn_reflns_theta_min 1.46
_diffrn_standards_decay_% 0
_exptl_absorpt_coefficient_mu 5.216
_exptl_crystal_colour orange
_exptl_crystal_density_diffrn 1.890
_exptl_crystal_description prism
_exptl_crystal_F_000 1320
_exptl_crystal_size_max 0.3
_exptl_crystal_size_mid 0.25
_exptl_crystal_size_min 0.25
_refine_diff_density_max 3.783
_refine_diff_density_min -5.136
_refine_diff_density_rms 0.429
_refine_ls_extinction_method none
_refine_ls_goodness_of_fit_all 1.171
_refine_ls_goodness_of_fit_obs 0.942
_refine_ls_hydrogen_treatment 'Riding model, fixed isotropic U'
_refine_ls_matrix_type full
_refine_ls_number_parameters 637
_refine_ls_number_reflns 7434
_refine_ls_number_restraints 54
_refine_ls_restrained_S_all 1.167
_refine_ls_restrained_S_obs 0.939
_refine_ls_R_factor_all 0.0781
_refine_ls_R_factor_obs 0.0603
_refine_ls_shift/esd_max -0.300
_refine_ls_shift/esd_mean 0.014
_refine_ls_structure_factor_coef Fsqd
_refine_ls_weighting_details 'w=1/[\s^2^(Fo^2^)+(0.1693P)^2^+42.9105P] where P=(Fo^2^+2Fc^2^)/3'
_refine_ls_weighting_scheme calc
_refine_ls_wR_factor_all 0.2627
_refine_ls_wR_factor_obs 0.2023
_reflns_number_observed 6858
_reflns_number_total 7436
_reflns_observed_criterion >2sigma(I)
_cod_data_source_file 1267-1337.cff
_cod_data_source_block aech3
_cod_depositor_comments
;
The following automatic conversions were performed:

'_refine_ls_weighting_scheme' value 'calc
w=1/[\s^2^(Fo^2^)+(0.1693P)^2^+42.9105P] where P=(Fo^2^+2Fc^2^)/3'
was changed to 'calc'. New tag '_refine_ls_weighting_details' was
created. The value of the new tag was set to
'w=1/[\s^2^(Fo^2^)+(0.1693P)^2^+42.9105P] where P=(Fo^2^+2Fc^2^)/3'.

Automatic conversion script
Id: cif_fix_values 3143 2015-03-26 13:38:13Z robertas 

The following automatic conversions were performed:

'_atom_sites_solution_primary' value 'heavy-atom-method' was changed
to 'heavy'.

'_atom_sites_solution_hydrogens' value 'geometrically' was changed to
'geom'.

Automatic conversion script
Id: cif_fix_values 6452 2018-10-05 10:23:21Z andrius 
;
_cod_original_cell_volume 2399.5(3)
_cod_original_sg_symbol_H-M P-1
_cod_database_code 8101676

loop_
_symmetry_equiv_pos_as_xyz
'x, y, z'
'-x, -y, -z'

loop_
_atom_site_aniso_label
_atom_site_aniso_U_11
_atom_site_aniso_U_22
_atom_site_aniso_U_33
_atom_site_aniso_U_23
_atom_site_aniso_U_13
_atom_site_aniso_U_12
Re1 0.0254(3) 0.0207(3) 0.0417(5) -0.0052(3) 0.0116(3) 0.0026(2)
Re2 0.0194(3) 0.0173(3) 0.0391(5) -0.0033(2) 0.0082(3) 0.0036(2)
N1 0.030(6) 0.021(6) 0.087(14) -0.014(7) 0.027(7) 0.001(5)
N2 0.021(5) 0.022(5) 0.054(10) -0.009(6) 0.006(6) 0.003(4)
N3 0.033(6) 0.033(7) 0.066(12) -0.005(7) 0.020(7) 0.000(5)
N4 0.021(2) 0.020(2) 0.020(2) 0.0024(10) 0.0050(11) 0.0045(11)
N5 0.021(2) 0.022(2) 0.021(2) 0.0021(10) 0.0048(11) 0.0047(11)
N6 0.027(6) 0.022(6) 0.056(11) -0.002(6) 0.011(6) 0.001(5)
O1 0.050(6) 0.034(6) 0.063(10) -0.003(6) 0.025(6) 0.011(5)
O2 0.048(6) 0.036(6) 0.057(10) -0.006(6) 0.014(6) -0.014(5)
O3 0.052(7) 0.067(8) 0.015(6) 0.014(6) -0.006(6) 0.034(6)
O4 0.060(8) 0.041(7) 0.058(10) 0.017(7) 0.009(8) 0.012(6)
O5 0.034(5) 0.053(7) 0.020(7) 0.002(5) -0.002(5) 0.004(5)
O6 0.035(5) 0.041(6) 0.073(11) -0.022(6) 0.016(6) 0.008(5)
O7 0.062(9) 0.095(12) 0.070(13) 0.012(10) 0.008(9) -0.018(8)
O8 0.043(7) 0.076(10) 0.083(13) 0.010(9) 0.024(8) -0.006(6)
O9 0.060(8) 0.042(7) 0.094(14) -0.008(8) 0.014(8) 0.007(6)
O10 0.033(5) 0.031(5) 0.047(8) -0.009(5) 0.012(5) 0.002(4)
O11 0.026(5) 0.037(6) 0.080(11) -0.011(6) 0.009(6) 0.014(4)
O12 0.038(6) 0.048(7) 0.049(9) -0.001(6) 0.022(6) 0.007(5)
S1 0.046(2) 0.034(2) 0.074(4) 0.004(2) 0.027(3) 0.006(2)
S2 0.0205(14) 0.027(2) 0.048(3) -0.005(2) 0.011(2) 0.0042(12)
F1 0.252(27) 0.089(12) 0.139(19) 0.003(12) 0.027(18) 0.123(16)
F2 0.156(14) 0.081(9) 0.016(6) 0.022(6) 0.013(8) -0.007(9)
F3 0.059(8) 0.164(17) 0.139(17) 0.003(13) 0.046(9) 0.045(10)
F4 0.031(4) 0.055(6) 0.030(6) 0.008(4) 0.003(4) 0.008(4)
F5 0.041(5) 0.043(5) 0.048(7) 0.012(5) -0.002(5) -0.007(4)
F6 0.026(4) 0.064(6) 0.062(8) 0.000(6) 0.013(5) 0.017(4)
C1 0.038(8) 0.032(7) 0.054(13) 0.004(7) 0.021(8) 0.003(6)
C2 0.038(8) 0.049(9) 0.070(16) 0.000(9) 0.027(9) 0.011(7)
C3 0.049(9) 0.051(9) 0.031(10) 0.004(8) 0.013(8) 0.020(8)
C4 0.044(8) 0.028(7) 0.054(13) -0.004(7) 0.019(8) 0.016(6)
C5 0.063(10) 0.038(8) 0.025(10) -0.001(7) 0.009(8) 0.024(8)
C6 0.042(9) 0.040(9) 0.081(18) -0.037(10) -0.001(10) 0.012(7)
C7 0.036(7) 0.027(7) 0.017(8) -0.001(6) -0.015(7) 0.016(6)
C8 0.033(7) 0.034(7) 0.029(9) 0.008(7) -0.015(7) 0.013(6)
C9 0.027(6) 0.029(7) 0.058(13) 0.000(7) 0.013(7) 0.002(5)
C10 0.027(6) 0.025(6) 0.059(13) 0.004(7) 0.016(7) 0.005(5)
C11 0.031(6) 0.023(6) 0.017(8) 0.004(5) -0.001(6) 0.011(5)
C12 0.025(6) 0.028(7) 0.056(13) -0.012(7) 0.001(7) 0.010(5)
C13 0.026(3) 0.026(3) 0.026(3) 0.0023(10) 0.0058(12) 0.0060(12)
C14 0.051(9) 0.044(9) 0.022(10) 0.000(7) 0.006(8) 0.019(7)
C15 0.024(3) 0.024(3) 0.023(3) 0.0025(10) 0.0055(12) 0.0052(11)
C16 0.016(2) 0.015(2) 0.014(2) 0.0028(10) 0.0033(11) 0.0033(11)
C17 0.033(7) 0.033(7) 0.051(13) 0.003(7) 0.007(8) 0.007(6)
C18 0.043(9) 0.062(12) 0.064(16) 0.014(11) 0.019(10) 0.006(8)
C19 0.055(10) 0.054(10) 0.020(9) 0.010(8) 0.002(8) 0.021(8)
C20 0.043(9) 0.061(11) 0.027(11) 0.003(8) -0.011(8) -0.002(8)
C21 0.018(6) 0.028(7) 0.065(14) -0.006(7) 0.010(7) 0.004(5)
C22 0.029(6) 0.041(8) 0.020(8) 0.007(6) -0.002(6) 0.017(6)
C23 0.045(8) 0.024(6) 0.049(12) 0.004(7) 0.025(8) 0.016(6)
C24 0.022(3) 0.022(3) 0.022(3) 0.0024(10) 0.0049(12) 0.0051(11)
C25 0.041(8) 0.017(6) 0.043(11) 0.004(6) 0.018(8) 0.006(5)
C26 0.034(7) 0.032(7) 0.018(9) -0.007(6) -0.002(6) 0.000(6)
C27 0.028(6) 0.025(6) 0.034(10) -0.005(6) 0.001(7) 0.006(5)
C28 0.023(7) 0.037(8) 0.067(15) 0.000(8) 0.019(8) -0.005(6)
C29 0.021(6) 0.050(8) 0.011(7) 0.017(6) 0.003(6) 0.013(5)
C30 0.021(6) 0.031(7) 0.050(12) 0.004(7) 0.014(7) 0.009(5)
C31 0.023(6) 0.020(6) 0.028(9) 0.006(6) 0.002(6) 0.009(5)
C32 0.024(6) 0.019(5) 0.023(8) 0.007(5) 0.008(6) 0.003(5)
C33 0.032(7) 0.030(7) 0.048(13) -0.011(8) 0.001(8) 0.012(6)
C34 0.029(7) 0.021(6) 0.074(15) -0.007(7) 0.022(8) 0.001(5)
C35 0.019(2) 0.019(2) 0.018(3) 0.0024(10) 0.0042(11) 0.0036(11)
C36 0.021(6) 0.022(7) 0.058(13) -0.013(7) 0.014(7) 0.001(5)
C37 0.031(3) 0.031(3) 0.031(3) 0.0028(10) 0.0069(12) 0.0067(12)
C38 0.057(5) 0.058(5) 0.057(5) 0.006(2) 0.014(2) 0.014(2)
C39 0.094(15) 0.041(9) 0.009(8) 0.019(7) -0.008(9) -0.014(9)
C40 0.079(13) 0.041(9) 0.019(9) 0.011(7) 0.003(9) 0.009(9)
C41 0.120(20) 0.058(12) 0.087(21) 0.035(13) 0.072(18) 0.047(13)
C42 0.032(7) 0.038(7) 0.009(7) 0.009(6) 0.006(6) 0.007(6)

loop_
_atom_site_label
_atom_site_type_symbol
_atom_site_fract_x
_atom_site_fract_y
_atom_site_fract_z
_atom_site_U_iso_or_equiv
_atom_site_thermal_displace_type
_atom_site_occupancy
_atom_site_symmetry_multiplicity
_atom_site_Wyckoff_symbol
_atom_site_calc_flag
_atom_site_refinement_flags
_atom_site_disorder_group
Re1 Re 0.55051(4) -0.24335(4) -0.20591(5) 0.0292(2) Uani 1 2 i d . .
Re2 Re 0.23485(4) 0.29056(3) 0.64585(5) 0.0252(2) Uani 1 2 i d . .
N1 N 0.4906(11) -0.2052(8) -0.0833(13) 0.045(4) Uani 1 2 i d . .
N2 N 0.6909(9) -0.1241(8) -0.1307(11) 0.033(3) Uani 1 2 i d . .
N3 N 0.6883(11) -0.3825(9) -0.0768(12) 0.044(4) Uani 1 2 i d . .
N4 N 0.2960(9) 0.1887(7) 0.5686(8) 0.020(2) Uani 1 2 i d U .
N5 N 0.0752(9) 0.2123(7) 0.5471(9) 0.021(2) Uani 1 2 i d U .
N6 N 0.2761(10) 0.4473(9) 0.4984(11) 0.036(3) Uani 1 2 i d . .
O1 O 0.6642(11) -0.2774(8) -0.3684(10) 0.047(3) Uani 1 2 i d . .
O2 O 0.3434(10) -0.4165(8) -0.2826(10) 0.050(3) Uani 1 2 i d . .
O3 O 0.4145(11) -0.1132(9) -0.3256(8) 0.043(3) Uani 1 2 i d . .
O4 O 0.1970(12) 0.1606(9) 0.8078(11) 0.054(4) Uani 1 2 i d . .
O5 O 0.4713(9) 0.3946(8) 0.7740(8) 0.038(3) Uani 1 2 i d . .
O6 O 0.1145(10) 0.4293(8) 0.7310(10) 0.049(4) Uani 1 2 i d . .
O7 O -0.0815(14) 0.2602(13) 0.0902(13) 0.082(5) Uani 1 2 i d . .
O8 O 0.1189(11) 0.3001(11) 0.1879(12) 0.069(4) Uani 1 2 i d . .
O9 O -0.0149(13) 0.1541(10) 0.2089(13) 0.067(5) Uani 1 2 i d . .
O10 O 0.3146(9) 0.9043(7) 0.2547(9) 0.038(3) Uani 1 2 i d . .
O11 O 0.3583(9) 0.7461(8) 0.2565(10) 0.047(4) Uani 1 2 i d . .
O12 O 0.2706(10) 0.8019(9) 0.3753(10) 0.044(3) Uani 1 2 i d . .
S1 S 0.0005(4) 0.2491(3) 0.1813(4) 0.0501(14) Uani 1 2 i d . .
S2 S 0.2879(3) 0.8080(2) 0.2817(3) 0.0315(9) Uani 1 2 i d . .
F1 F -0.0571(24) 0.4006(13) 0.2338(16) 0.150(10) Uani 1 2 i d . .
F2 F 0.0138(16) 0.3127(10) 0.3514(8) 0.090(5) Uani 1 2 i d . .
F3 F -0.1681(13) 0.2655(15) 0.2589(14) 0.114(6) Uani 1 2 i d . .
F4 F 0.1387(7) 0.7603(7) 0.1216(7) 0.040(2) Uani 1 2 i d . .
F5 F 0.1077(8) 0.6619(7) 0.2262(8) 0.048(3) Uani 1 2 i d . .
F6 F 0.0599(7) 0.7990(8) 0.2302(8) 0.049(3) Uani 1 2 i d . .
C1 C 0.3906(14) -0.2464(11) -0.0593(14) 0.041(4) Uani 1 2 i d . .
H1A H 0.3402(14) -0.2986(11) -0.0969(14) 0.049 Uiso 1 2 i calc R .
C2 C 0.3592(15) -0.2164(13) 0.0158(15) 0.050(5) Uani 1 2 i d . .
H2A H 0.2845(15) -0.2430(13) 0.0248(15) 0.060 Uiso 1 2 i calc R .
C3 C 0.4386(15) -0.1442(13) 0.0824(13) 0.042(4) Uani 1 2 i d . .
H3A H 0.4223(15) -0.1287(13) 0.1388(13) 0.050 Uiso 1 2 i calc R .
C4 C 0.5436(14) -0.0979(11) 0.0575(14) 0.040(4) Uani 1 2 i d . .
C5 C 0.6277(16) -0.0168(12) 0.1119(13) 0.040(4) Uani 1 2 i d . .
H5A H 0.6122(16) 0.0078(12) 0.1655(13) 0.048 Uiso 1 2 i calc R .
C6 C 0.7255(15) 0.0230(13) 0.0878(16) 0.057(6) Uani 1 2 i d . .
H6A H 0.7790(15) 0.0731(13) 0.1263(16) 0.068 Uiso 1 2 i calc R .
C7 C 0.7527(13) -0.0086(10) 0.0030(11) 0.029(3) Uani 1 2 i d . .
C8 C 0.8561(13) 0.0307(11) -0.0251(12) 0.034(3) Uani 1 2 i d . .
H8B H 0.9120(13) 0.0818(11) 0.0100(12) 0.041 Uiso 1 2 i calc R .
C9 C 0.8735(12) -0.0076(10) -0.1053(14) 0.038(4) Uani 1 2 i d . .
H9B H 0.9417(12) 0.0183(10) -0.1252(14) 0.046 Uiso 1 2 i calc R .
C10 C 0.7904(12) -0.0850(10) -0.1577(14) 0.036(4) Uani 1 2 i d . .
H10B H 0.8039(12) -0.1099(10) -0.2120(14) 0.043 Uiso 1 2 i calc R .
C11 C 0.6730(12) -0.0864(9) -0.0515(11) 0.024(3) Uani 1 2 i d . .
C12 C 0.5661(12) -0.1304(10) -0.0267(14) 0.037(4) Uani 1 2 i d . .
C13 C 0.6230(11) -0.2666(9) -0.3039(11) 0.026(3) Uani 1 2 i d U .
C14 C 0.4218(15) -0.3511(12) -0.2522(12) 0.038(4) Uani 1 2 i d . .
C15 C 0.4653(11) -0.1562(9) -0.2853(11) 0.024(3) Uani 1 2 i d U .
C16 C 0.6394(10) -0.3346(8) -0.1229(9) 0.016(2) Uani 1 2 i d U .
C17 C 0.7555(13) -0.4396(11) -0.0181(14) 0.039(4) Uani 1 2 i d . .
C18 C 0.6803(16) -0.4880(15) 0.0481(17) 0.056(5) Uani 1 2 i d . .
H18A H 0.6671(114) -0.4396(16) 0.0881(73) 0.084 Uiso 1 2 i calc R .
H18B H 0.7213(62) -0.5298(85) 0.0849(76) 0.084 Uiso 1 2 i calc R .
H18C H 0.6058(56) -0.5247(90) 0.0121(17) 0.084 Uiso 1 2 i calc R .
C19 C 0.7854(16) -0.5147(13) -0.0770(12) 0.042(4) Uani 1 2 i d . .
H19A H 0.7140(18) -0.5534(62) -0.1155(68) 0.064 Uiso 1 2 i calc R .
H19B H 0.8261(103) -0.5546(60) -0.0373(12) 0.064 Uiso 1 2 i calc R .
H19C H 0.8350(96) -0.4835(13) -0.1154(67) 0.064 Uiso 1 2 i calc R .
C20 C 0.8685(16) -0.3726(14) 0.0395(14) 0.049(5) Uani 1 2 i d . .
H20A H 0.8482(16) -0.3238(62) 0.0745(77) 0.073 Uiso 1 2 i calc R .
H20B H 0.9158(61) -0.3429(79) -0.0012(15) 0.073 Uiso 1 2 i calc R .
H20C H 0.9124(64) -0.4089(23) 0.0813(70) 0.073 Uiso 1 2 i calc R .
C21 C 0.4054(11) 0.1788(10) 0.5745(14) 0.037(4) Uani 1 2 i d . .
H21A H 0.4653(11) 0.2157(10) 0.6212(14) 0.045 Uiso 1 2 i calc R .
C22 C 0.4364(12) 0.1163(11) 0.5148(11) 0.030(3) Uani 1 2 i d . .
H22A H 0.5150(12) 0.1135(11) 0.5217(11) 0.036 Uiso 1 2 i calc R .
C23 C 0.3502(13) 0.0589(10) 0.4460(13) 0.036(4) Uani 1 2 i d . .
H23A H 0.3695(13) 0.0163(10) 0.4066(13) 0.043 Uiso 1 2 i calc R .
C24 C 0.2333(11) 0.0658(9) 0.4364(10) 0.022(3) Uani 1 2 i d U .
C25 C 0.1381(13) 0.0082(9) 0.3684(12) 0.033(4) Uani 1 2 i d . .
H25A H 0.1527(13) -0.0376(9) 0.3296(12) 0.039 Uiso 1 2 i calc R .
C26 C 0.0261(13) 0.0193(10) 0.3595(11) 0.031(3) Uani 1 2 i d . .
H26A H -0.0345(13) -0.0159(10) 0.3122(11) 0.037 Uiso 1 2 i calc R .
C27 C 0.0007(12) 0.0862(10) 0.4238(12) 0.030(3) Uani 1 2 i d . .
C28 C -0.1154(13) 0.1010(11) 0.4157(15) 0.043(5) Uani 1 2 i d . .
H28A H -0.1782(13) 0.0650(11) 0.3706(15) 0.052 Uiso 1 2 i calc R .
C29 C -0.1335(11) 0.1671(11) 0.4736(10) 0.026(3) Uani 1 2 i d . .
H29A H -0.2089(11) 0.1770(11) 0.4699(10) 0.031 Uiso 1 2 i calc R .
C30 C -0.0358(11) 0.2214(10) 0.5400(12) 0.032(4) Uani 1 2 i d . .
H30A H -0.0491(11) 0.2659(10) 0.5811(12) 0.039 Uiso 1 2 i calc R .
C31 C 0.0911(11) 0.1429(9) 0.4879(11) 0.023(3) Uani 1 2 i d . .
C32 C 0.2086(11) 0.1323(9) 0.4962(10) 0.022(3) Uani 1 2 i d . .
C33 C 0.2099(13) 0.2047(11) 0.7474(15) 0.037(4) Uani 1 2 i d . .
C34 C 0.3836(13) 0.3565(10) 0.7232(15) 0.041(5) Uani 1 2 i d . .
C35 C 0.1609(10) 0.3760(8) 0.7039(10) 0.018(2) Uani 1 2 i d U .
C36 C 0.2607(11) 0.3882(10) 0.5445(13) 0.034(4) Uani 1 2 i d . .
C37 C 0.2820(12) 0.5309(10) 0.4395(12) 0.031(3) Uani 1 2 i d U .
C38 C 0.1721(17) 0.5665(15) 0.4384(17) 0.057(5) Uani 1 2 i d U .
H38A H 0.1044(21) 0.5194(52) 0.4049(98) 0.086 Uiso 1 2 i calc R .
H38B H 0.1766(65) 0.6255(62) 0.4087(99) 0.086 Uiso 1 2 i calc R .
H38C H 0.1652(76) 0.5774(110) 0.5011(17) 0.086 Uiso 1 2 i calc R .
C39 C 0.3894(20) 0.6085(13) 0.4847(11) 0.055(6) Uani 1 2 i d . .
H39A H 0.3837(67) 0.6277(79) 0.5459(43) 0.083 Uiso 1 2 i calc R .
H39B H 0.3936(79) 0.6628(46) 0.4480(58) 0.083 Uiso 1 2 i calc R .
H39C H 0.4592(22) 0.5842(38) 0.4890(98) 0.083 Uiso 1 2 i calc R .
C40 C 0.2936(19) 0.5022(13) 0.3433(12) 0.049(5) Uani 1 2 i d . .
H40A H 0.2216(46) 0.4594(79) 0.3103(36) 0.073 Uiso 1 2 i calc R .
H40B H 0.3576(79) 0.4705(88) 0.3485(12) 0.073 Uiso 1 2 i calc R .
H40C H 0.3090(122) 0.5585(16) 0.3102(36) 0.073 Uiso 1 2 i calc R .
C41 C -0.0548(26) 0.3138(16) 0.2600(21) 0.076(8) Uani 1 2 i d . .
C42 C 0.1417(12) 0.7538(10) 0.2123(10) 0.026(3) Uani 1 2 i d . .

loop_
_atom_type_symbol
_atom_type_description
_atom_type_scat_dispersion_real
_atom_type_scat_dispersion_imag
_atom_type_scat_source
C C 0.0033 0.0016 'International Tables Vol C Tables 4.2.6.8 and 6.1.1.4'
H H 0.0000 0.0000 'International Tables Vol C Tables 4.2.6.8 and 6.1.1.4'
N N 0.0061 0.0033 'International Tables Vol C Tables 4.2.6.8 and 6.1.1.4'
O O 0.0106 0.0060 'International Tables Vol C Tables 4.2.6.8 and 6.1.1.4'
F F 0.0171 0.0103 'International Tables Vol C Tables 4.2.6.8 and 6.1.1.4'
S S 0.1246 0.1234 'International Tables Vol C Tables 4.2.6.8 and 6.1.1.4'
Re Re -1.0185 7.2310 'International Tables Vol C Tables 4.2.6.8 and 6.1.1.4'

loop_
_geom_angle_atom_site_label_1
_geom_angle_atom_site_label_2
_geom_angle_atom_site_label_3
_geom_angle
_geom_angle_site_symmetry_1
_geom_angle_site_symmetry_3
_geom_angle_publ_flag
C13 Re1 C14 91.1(6) . . ?
C13 Re1 C15 89.4(6) . . ?
C14 Re1 C15 90.9(6) . . ?
C13 Re1 C16 90.7(5) . . ?
C14 Re1 C16 89.0(6) . . ?
C15 Re1 C16 179.9(4) . . ?
C13 Re1 N1 172.2(5) . . ?
C14 Re1 N1 96.2(6) . . ?
C15 Re1 N1 93.1(6) . . ?
C16 Re1 N1 86.9(5) . . ?
C13 Re1 N2 97.3(5) . . ?
C14 Re1 N2 170.6(7) . . ?
C15 Re1 N2 93.4(5) . . ?
C16 Re1 N2 86.7(5) . . ?
N1 Re1 N2 75.2(5) . . ?
C34 Re2 C35 88.4(5) . . ?
C34 Re2 C33 89.2(7) . . ?
C35 Re2 C33 86.7(6) . . ?
C34 Re2 C36 89.2(7) . . ?
C35 Re2 C36 90.0(5) . . ?
C33 Re2 C36 176.4(5) . . ?
C34 Re2 N4 98.8(5) . . ?
C35 Re2 N4 172.7(5) . . ?
C33 Re2 N4 94.5(5) . . ?
C36 Re2 N4 89.0(5) . . ?
C34 Re2 N5 174.1(6) . . ?
C35 Re2 N5 96.8(4) . . ?
C33 Re2 N5 94.0(6) . . ?
C36 Re2 N5 87.9(5) . . ?
N4 Re2 N5 76.0(4) . . ?
C1 N1 C12 118.2(15) . . ?
C1 N1 Re1 127.5(11) . . ?
C12 N1 Re1 114.3(10) . . ?
C10 N2 C11 118.5(12) . . ?
C10 N2 Re1 125.6(11) . . ?
C11 N2 Re1 115.9(9) . . ?
C16 N3 C17 177.2(14) . . ?
C21 N4 C32 115.9(11) . . ?
C21 N4 Re2 129.0(9) . . ?
C32 N4 Re2 114.8(8) . . ?
C30 N5 C31 116.8(11) . . ?
C30 N5 Re2 127.7(10) . . ?
C31 N5 Re2 115.4(8) . . ?
C36 N6 C37 171.8(13) . . ?
O9 S1 O8 116.4(10) . . ?
O9 S1 O7 114.5(10) . . ?
O8 S1 O7 112.4(10) . . ?
O9 S1 C41 105.5(10) . . ?
O8 S1 C41 105.9(12) . . ?
O7 S1 C41 100.1(13) . . ?
O10 S2 O11 115.5(7) . . ?
O10 S2 O12 114.0(7) . . ?
O11 S2 O12 114.8(8) . . ?
O10 S2 C42 105.4(7) . . ?
O11 S2 C42 102.8(7) . . ?
O12 S2 C42 102.1(7) . . ?
C2 C1 N1 123.6(16) . . ?
C1 C2 C3 121.0(15) . . ?
C4 C3 C2 116.1(16) . . ?
C3 C4 C12 118.6(15) . . ?
C3 C4 C5 123.4(16) . . ?
C12 C4 C5 118.0(14) . . ?
C6 C5 C4 121.7(16) . . ?
C5 C6 C7 122.1(15) . . ?
C11 C7 C8 118.1(14) . . ?
C11 C7 C6 117.7(14) . . ?
C8 C7 C6 124.2(14) . . ?
C9 C8 C7 118.7(13) . . ?
C8 C9 C10 120.8(14) . . ?
N2 C10 C9 120.9(15) . . ?
N2 C11 C7 122.9(13) . . ?
N2 C11 C12 116.0(12) . . ?
C7 C11 C12 121.1(14) . . ?
N1 C12 C4 122.1(14) . . ?
N1 C12 C11 118.6(15) . . ?
C4 C12 C11 119.3(13) . . ?
O1 C13 Re1 175.7(13) . . ?
O2 C14 Re1 178.4(16) . . ?
O3 C15 Re1 175.6(13) . . ?
N3 C16 Re1 178.8(11) . . ?
N3 C17 C19 110.0(16) . . ?
N3 C17 C20 108.4(14) . . ?
C19 C17 C20 110.5(14) . . ?
N3 C17 C18 108.2(14) . . ?
C19 C17 C18 110.5(15) . . ?
C20 C17 C18 109.2(17) . . ?
N4 C21 C22 124.2(14) . . ?
C23 C22 C21 119.8(13) . . ?
C22 C23 C24 118.8(12) . . ?
C23 C24 C32 118.7(12) . . ?
C23 C24 C25 122.8(12) . . ?
C32 C24 C25 118.5(11) . . ?
C26 C25 C24 120.9(13) . . ?
C25 C26 C27 120.0(13) . . ?
C31 C27 C28 118.5(13) . . ?
C31 C27 C26 119.5(12) . . ?
C28 C27 C26 121.7(14) . . ?
C29 C28 C27 119.6(15) . . ?
C28 C29 C30 118.5(12) . . ?
N5 C30 C29 123.5(13) . . ?
C27 C31 N5 123.0(12) . . ?
C27 C31 C32 120.2(12) . . ?
N5 C31 C32 116.8(12) . . ?
C24 C32 N4 122.6(11) . . ?
C24 C32 C31 120.6(12) . . ?
N4 C32 C31 116.8(11) . . ?
O4 C33 Re2 176.3(14) . . ?
O5 C34 Re2 176.3(16) . . ?
O6 C35 Re2 174.2(14) . . ?
N6 C36 Re2 172.5(13) . . ?
N6 C37 C38 106.1(13) . . ?
N6 C37 C40 111.1(12) . . ?
C38 C37 C40 113.0(16) . . ?
N6 C37 C39 108.7(13) . . ?
C38 C37 C39 109.6(15) . . ?
C40 C37 C39 108.2(14) . . ?
F1 C41 F3 108.6(23) . . ?
F1 C41 F2 113.9(24) . . ?
F3 C41 F2 106.8(19) . . ?
F1 C41 S1 110.4(18) . . ?
F3 C41 S1 108.4(19) . . ?
F2 C41 S1 108.6(16) . . ?
F5 C42 F4 108.2(12) . . ?
F5 C42 F6 107.9(11) . . ?
F4 C42 F6 106.0(12) . . ?
F5 C42 S2 112.1(10) . . ?
F4 C42 S2 110.4(9) . . ?
F6 C42 S2 112.0(10) . . ?

loop_
_geom_bond_atom_site_label_1
_geom_bond_atom_site_label_2
_geom_bond_distance
_geom_bond_site_symmetry_2
_geom_bond_publ_flag
Re1 C13 1.901(14) . ?
Re1 C14 1.91(2) . ?
Re1 C15 2.02(2) . ?
Re1 C16 2.111(13) . ?
Re1 N1 2.188(15) . ?
Re1 N2 2.188(11) . ?
Re2 C34 1.92(2) . ?
Re2 C35 1.937(11) . ?
Re2 C33 2.00(2) . ?
Re2 C36 2.11(2) . ?
Re2 N4 2.168(10) . ?
Re2 N5 2.185(11) . ?
N1 C1 1.34(2) . ?
N1 C12 1.36(2) . ?
N2 C10 1.35(2) . ?
N2 C11 1.35(2) . ?
N3 C16 1.14(2) . ?
N3 C17 1.44(2) . ?
N4 C21 1.33(2) . ?
N4 C32 1.41(2) . ?
N5 C30 1.34(2) . ?
N5 C31 1.38(2) . ?
N6 C36 1.11(2) . ?
N6 C37 1.50(2) . ?
O1 C13 1.19(2) . ?
O2 C14 1.17(2) . ?
O3 C15 1.06(2) . ?
O4 C33 1.13(2) . ?
O5 C34 1.16(2) . ?
O6 C35 1.15(2) . ?
O7 S1 1.52(2) . ?
O8 S1 1.424(13) . ?
O9 S1 1.42(2) . ?
O10 S2 1.434(12) . ?
O11 S2 1.439(10) . ?
O12 S2 1.447(14) . ?
S1 C41 1.79(2) . ?
S2 C42 1.811(15) . ?
F1 C41 1.32(3) . ?
F2 C41 1.42(3) . ?
F3 C41 1.38(3) . ?
F4 C42 1.34(2) . ?
F5 C42 1.33(2) . ?
F6 C42 1.35(2) . ?
C1 C2 1.34(2) . ?
C2 C3 1.43(3) . ?
C3 C4 1.42(2) . ?
C4 C12 1.42(2) . ?
C4 C5 1.45(2) . ?
C5 C6 1.31(3) . ?
C6 C7 1.45(3) . ?
C7 C11 1.40(2) . ?
C7 C8 1.40(2) . ?
C8 C9 1.37(2) . ?
C9 C10 1.40(2) . ?
C11 C12 1.43(2) . ?
C17 C19 1.51(2) . ?
C17 C20 1.53(2) . ?
C17 C18 1.55(3) . ?
C21 C22 1.40(2) . ?
C22 C23 1.38(2) . ?
C23 C24 1.40(2) . ?
C24 C32 1.40(2) . ?
C24 C25 1.42(2) . ?
C25 C26 1.36(2) . ?
C26 C27 1.45(2) . ?
C27 C31 1.36(2) . ?
C27 C28 1.43(2) . ?
C28 C29 1.34(2) . ?
C29 C30 1.41(2) . ?
C31 C32 1.42(2) . ?
C37 C38 1.50(2) . ?
C37 C40 1.51(2) . ?
C37 C39 1.51(2) . ?
